data_7709025
loop_
_publ_author_name
'Chen, Hongtai'
'Zhang, Zhengguo'
'Hongxiao, Lv'
'Liu, Shurong'
'Zhang, Xiutang'

_publ_section_title
;
 Investigation on the Catalytic Behavior of one Novel Thulium-Organic
 Framework with Planar Tetranuclear {Tm4} Cluster as Active Center for
 Chemical CO2 Fixation
;
_journal_name_full 'Dalton Transactions'
_journal_paper_doi 10.1039/D1DT03646G
_journal_year 2021
_chemical_formula_moiety 'C57 H21 N2 O26 Tm4, 5[C3H7NO], 4[H2O]'
_chemical_formula_sum 'C72 H64 N7 O35 Tm4'
_chemical_formula_weight 2263.02
_space_group_crystal_system hexagonal
_space_group_IT_number 193
_space_group_name_Hall '-P 6c 2'
_space_group_name_H-M_alt 'P 63/m c m'
_atom_sites_solution_hydrogens mixed
_atom_sites_solution_primary dual
_audit_creation_date 2021-12-01
_audit_creation_method
;
Olex2 1.2
(compiled 2018.05.29 svn.r3508 for OlexSys, GUI svn.r5506)
;
_audit_update_record
;
2021-12-05 deposited with the CCDC.	2021-12-06 downloaded from the CCDC.
;
_cell_angle_alpha 90
_cell_angle_beta 90
_cell_angle_gamma 120
_cell_formula_units_Z 6
_cell_length_a 22.120(4)
_cell_length_b 22.120(4)
_cell_length_c 38.202(8)
_cell_measurement_reflns_used 9970
_cell_measurement_temperature 296
_cell_measurement_theta_max 25.789
_cell_measurement_theta_min 2.445
_cell_volume 16188(5)
_computing_cell_refinement 'SAINT V8.38A (?, 2016)'
_computing_data_reduction 'SAINT V8.38A (?, 2016)'
_computing_molecular_graphics 'Olex2 (Dolomanov et al., 2009)'
_computing_publication_material 'Olex2 (Dolomanov et al., 2009)'
_computing_structure_refinement 'ShelXL (Sheldrick, 2015)'
_computing_structure_solution 'ShelXT (Sheldrick, 2015)'
_diffrn_ambient_temperature 296.15
_diffrn_measured_fraction_theta_full 0.995
_diffrn_measured_fraction_theta_max 0.995
_diffrn_measurement_device_type 'Bruker D8 VENTURE PHOTON II'
_diffrn_measurement_method 'phi and omega scans'
_diffrn_radiation_monochromator 'Helios multilayer optic'
_diffrn_radiation_type MoK\a
_diffrn_radiation_wavelength 0.71073
_diffrn_reflns_av_R_equivalents 0.1094
_diffrn_reflns_av_unetI/netI 0.0410
_diffrn_reflns_Laue_measured_fraction_full 0.995
_diffrn_reflns_Laue_measured_fraction_max 0.995
_diffrn_reflns_limit_h_max 25
_diffrn_reflns_limit_h_min -26
_diffrn_reflns_limit_k_max 26
_diffrn_reflns_limit_k_min -23
_diffrn_reflns_limit_l_max 44
_diffrn_reflns_limit_l_min -45
_diffrn_reflns_number 87793
_diffrn_reflns_point_group_measured_fraction_full 0.995
_diffrn_reflns_point_group_measured_fraction_max 0.995
_diffrn_reflns_theta_full 25.099
_diffrn_reflns_theta_max 25.099
_diffrn_reflns_theta_min 2.128
_diffrn_source_type Microfocus
_exptl_absorpt_coefficient_mu 3.326
_exptl_absorpt_correction_T_max 0.7457
_exptl_absorpt_correction_T_min 0.6270
_exptl_absorpt_correction_type multi-scan
_exptl_absorpt_process_details
'SADABS-2016/2 (Bruker,2016/2) was used for absorption correction. wR2(int) was 0.1207 before and 0.0887 after correction. The Ratio of minimum to maximum transmission is 0.8408. The \l/2 correction factor is Not present.'
_exptl_crystal_colour yellow
_exptl_crystal_colour_primary yellow
_exptl_crystal_density_diffrn 1.393
_exptl_crystal_description block
_exptl_crystal_F_000 6606
_exptl_crystal_size_max 0.24
_exptl_crystal_size_mid 0.18
_exptl_crystal_size_min 0.15
_refine_diff_density_max 1.244
_refine_diff_density_min -1.423
_refine_diff_density_rms 0.102
_refine_ls_extinction_method none
_refine_ls_goodness_of_fit_ref 1.070
_refine_ls_hydrogen_treatment mixed
_refine_ls_matrix_type full
_refine_ls_number_parameters 226
_refine_ls_number_reflns 5117
_refine_ls_number_restraints 26
_refine_ls_restrained_S_all 1.111
_refine_ls_R_factor_all 0.0497
_refine_ls_R_factor_gt 0.0379
_refine_ls_shift/su_max 0.001
_refine_ls_shift/su_mean 0.000
_refine_ls_structure_factor_coef Fsqd
_refine_ls_weighting_details 'w=1/[\s^2^(Fo^2^)+(0.0573P)^2^+1.2335P] where P=(Fo^2^+2Fc^2^)/3'
_refine_ls_weighting_scheme calc
_refine_ls_wR_factor_gt 0.0969
_refine_ls_wR_factor_ref 0.1044
_reflns_Friedel_coverage 0.000
_reflns_number_gt 4008
_reflns_number_total 5117
_reflns_threshold_expression 'I > 2\s(I)'
_cod_data_source_file d1dt03646g2.cif
_cod_data_source_block m5485_0m_a
_cod_original_cell_volume 16188(7)
_cod_database_code 7709025
_shelx_shelxl_version_number 2018/3
_shelx_space_group_comment
;
The symmetry employed for this shelxl refinement is uniquely defined
by the following loop, which should always be used as a source of
symmetry information in preference to the above space-group names.
They are only intended as comments.
;
_shelx_estimated_absorpt_t_max 0.635
_shelx_estimated_absorpt_t_min 0.502
_diffrn_source_source 'Incoatc Ius 3.0 '
_olex2_refinement_description
;
1. Fixed Uiso
 At 1.2 times of:
  All C(H) groups
2. Restrained distances
 C19-H19
 0.97 with sigma of 0.02
 C17-C17_$1
 2.2 with sigma of 0.04
3. Uiso/Uaniso restraints and constraints
Uanis(O5) \\sim Ueq: with sigma of 0.005 and sigma for terminal atoms of 0.01
Uanis(C19) \\sim Ueq, Uanis(C17) \\sim Ueq, Uanis(C18) \\sim Ueq: with sigma of
0.01 and sigma for terminal atoms of 0.02
4. Others
 Fixed Sof: C15(0.5) H15(0.5) C16(0.5) H16(0.5) C17(0.5) H17(0.5) C18(0.5)
 H18(0.5)
5.a Aromatic/amide H refined with riding coordinates:
 C5(H5), C9(H9), C15(H15), C16(H16), C17(H17), C18(H18), C12(H12), C14(H14)
5.b Fitted hexagon refined as free rotating group:
 C11(C15,C16,C8,C17,C18)
;
_olex2_submission_special_instructions 'No special instructions were received'

loop_
_space_group_symop_operation_xyz
'x, y, z'
'-y, x-y, z'
'-x+y, -x, z'
'-x, -y, z+1/2'
'y, -x+y, z+1/2'
'x-y, x, z+1/2'
'y, x, -z+1/2'
'x-y, -y, -z+1/2'
'-x, -x+y, -z+1/2'
'-y, -x, -z'
'-x+y, y, -z'
'x, x-y, -z'
'-x, -y, -z'
'y, -x+y, -z'
'x-y, x, -z'
'x, y, -z-1/2'
'-y, x-y, -z-1/2'
'-x+y, -x, -z-1/2'
'-y, -x, z-1/2'
'-x+y, y, z-1/2'
'x, x-y, z-1/2'
'y, x, z'
'x-y, -y, z'
'-x, -x+y, z'

loop_
_atom_site_label
_atom_site_type_symbol
_atom_site_fract_x
_atom_site_fract_y
_atom_site_fract_z
_atom_site_U_iso_or_equiv
_atom_site_adp_type
_atom_site_occupancy
_atom_site_site_symmetry_order
_atom_site_calc_flag
_atom_site_refinement_flags_posn
_atom_site_refinement_flags_adp
_atom_site_refinement_flags_occupancy
_atom_site_disorder_assembly
_atom_site_disorder_group
Tm1 Tm 1.000000 0.45948(2) 0.65613(2) 0.03081(12) Uani 1 2 d S T P . .
Tm2 Tm 0.90060(2) 0.42434(2) 0.750000 0.03632(13) Uani 1 2 d S T P . .
O1 O 0.57244(19) 0.0798(2) 0.65943(9) 0.0417(10) Uani 1 1 d . . . . .
O2 O 0.6142(2) 0.1162(2) 0.71302(9) 0.0493(11) Uani 1 1 d . . . . .
O3 O 0.9199(2) 0.3525(2) 0.67058(12) 0.0619(12) Uani 1 1 d . . . . .
O4 O 0.8387(2) 0.3450(2) 0.70768(11) 0.0574(11) Uani 1 1 d . . . . .
N1 N 0.6434(3) 0.000000 0.63517(14) 0.0377(16) Uani 1 2 d S T P . .
C1 C 0.6211(3) 0.1108(3) 0.68091(13) 0.0348(13) Uani 1 1 d . . . . .
C2 C 0.6665(3) 0.0598(3) 0.61623(12) 0.0370(13) Uani 1 1 d . . . . .
C3 C 0.5636(5) 0.000000 0.4147(2) 0.059(3) Uani 1 2 d S T P A .
C4 C 0.6157(4) 0.000000 0.56246(18) 0.045(2) Uani 1 2 d S T P . .
C5 C 0.7424(3) 0.2106(3) 0.68232(14) 0.0378(13) Uani 1 1 d . . . . .
H5 H 0.730935 0.224214 0.703156 0.045 Uiso 1 1 calc R . . . .
C6 C 0.6936(3) 0.1487(3) 0.66654(13) 0.0352(13) Uani 1 1 d . . . . .
C7 C 0.7133(3) 0.1274(3) 0.63528(13) 0.0429(15) Uani 1 1 d . . . . .
C9 C 0.6541(3) 0.0619(3) 0.58102(13) 0.0434(15) Uani 1 1 d . . . . .
H9 H 0.671416 0.104627 0.569686 0.052 Uiso 1 1 calc R . . . .
C10 C 0.8079(3) 0.2527(3) 0.66765(14) 0.0440(15) Uani 1 1 d . . . . .
C11 C 0.5773(4) 0.000000 0.45273(11) 0.058(3) Uani 1 2 d S T P . .
C15 C 0.5839(4) 0.0542(2) 0.47378(16) 0.068(4) Uani 0.5 1 d G . . A 1
H15 H 0.579916 0.090576 0.464028 0.082 Uiso 0.5 1 calc R . . A 1
C16 C 0.5965(5) 0.0541(4) 0.50942(15) 0.066(4) Uani 0.5 1 d G . . A 1
H16 H 0.600912 0.090401 0.523493 0.080 Uiso 0.5 1 calc R . . A 1
C8 C 0.6025(5) 0.0001(6) 0.52401(11) 0.053(2) Uani 1 2 d GS T P A .
C17 C 0.5959(5) -0.0545(4) 0.50295(17) 0.079(5) Uani 0.5 1 d DG U . A 2
H17 H 0.599919 -0.090792 0.512742 0.095 Uiso 0.5 1 calc R . . A 2
C18 C 0.5833(5) -0.0543(2) 0.46731(16) 0.078(5) Uani 0.5 1 d G U . A 2
H18 H 0.578903 -0.090628 0.453221 0.094 Uiso 0.5 1 calc R . . A 2
C12 C 0.7791(3) 0.1683(3) 0.62176(15) 0.064(2) Uani 1 1 d . . . . .
H12 H 0.792498 0.153693 0.601867 0.077 Uiso 1 1 calc R . . . .
C13 C 0.8593(3) 0.3217(3) 0.68342(16) 0.0478(15) Uani 1 1 d . . . . .
C14 C 0.8256(3) 0.2308(3) 0.63743(17) 0.066(2) Uani 1 1 d . . . . .
H14 H 0.869394 0.258551 0.627515 0.079 Uiso 1 1 calc R . . . .
O5 O 0.5289(4) -0.0507(4) 0.39762(16) 0.139(3) Uani 1 1 d . U . . .
O1W O 1.000000 0.47711(19) 0.71571(10) 0.0172(9) Uani 1 2 d S T P . .
O6 O 0.9417(3) 0.3460(3) 0.750000 0.0535(15) Uani 1 2 d S T P . .
O2W O 0.7718(4) 0.3894(5) 0.750000 0.109(3) Uani 1 2 d S T P . .
C19 C 1.000000 0.3473(8) 0.750000 0.063(4) Uani 1 4 d DS TU P . .
H19 H 1.000000 0.3021(12) 0.750000 0.076 Uiso 1 4 d DRS T P . .

loop_
_atom_site_aniso_label
_atom_site_aniso_U_11
_atom_site_aniso_U_22
_atom_site_aniso_U_33
_atom_site_aniso_U_23
_atom_site_aniso_U_13
_atom_site_aniso_U_12
Tm1 0.02261(19) 0.04099(18) 0.02270(19) -0.00349(12) 0.000 0.01130(9)
Tm2 0.0369(2) 0.0392(2) 0.0242(2) 0.000 0.000 0.01258(17)
O1 0.037(2) 0.042(2) 0.030(2) -0.0039(17) -0.0053(16) 0.0072(19)
O2 0.045(2) 0.056(3) 0.025(2) -0.0074(17) 0.0026(17) 0.008(2)
O3 0.038(3) 0.049(3) 0.068(3) -0.001(2) -0.013(2) 0.000(2)
O4 0.046(3) 0.047(3) 0.063(3) -0.015(2) -0.014(2) 0.011(2)
N1 0.052(3) 0.033(4) 0.022(3) 0.000 0.007(2) 0.0163(18)
C1 0.038(3) 0.024(3) 0.030(3) 0.001(2) 0.003(2) 0.006(3)
C2 0.046(3) 0.031(3) 0.026(3) -0.002(2) 0.002(2) 0.014(3)
C3 0.093(6) 0.043(6) 0.025(5) 0.000 -0.014(4) 0.021(3)
C4 0.068(5) 0.036(5) 0.019(4) 0.000 -0.002(3) 0.018(2)
C5 0.037(3) 0.031(3) 0.032(3) -0.007(2) 0.003(2) 0.008(3)
C6 0.039(3) 0.031(3) 0.022(3) 0.004(2) 0.005(2) 0.008(3)
C7 0.052(4) 0.033(3) 0.023(3) -0.002(2) 0.005(2) 0.006(3)
C9 0.060(4) 0.031(3) 0.029(3) 0.005(2) 0.005(3) 0.015(3)
C10 0.040(3) 0.043(3) 0.031(3) -0.010(3) 0.000(2) 0.008(3)
C11 0.084(6) 0.058(6) 0.024(4) 0.000 -0.001(4) 0.029(3)
C15 0.077(11) 0.066(10) 0.048(8) 0.010(7) -0.009(8) 0.025(9)
C16 0.114(13) 0.043(8) 0.027(7) -0.014(5) 0.000(7) 0.028(9)
C8 0.075(5) 0.033(5) 0.035(5) 0.000 -0.001(4) 0.016(2)
C17 0.114(9) 0.066(8) 0.055(7) -0.009(6) -0.017(7) 0.042(7)
C18 0.115(9) 0.063(7) 0.057(7) -0.010(6) -0.022(7) 0.045(7)
C12 0.063(5) 0.060(4) 0.040(4) -0.016(3) 0.016(3) 0.009(4)
C13 0.038(4) 0.042(4) 0.043(4) 0.000(3) -0.009(3) 0.004(3)
C14 0.042(4) 0.057(4) 0.056(4) -0.013(3) 0.014(3) -0.008(3)
O5 0.177(5) 0.115(4) 0.070(3) 0.009(3) -0.023(3) 0.030(3)
O1W 0.010(2) 0.0289(19) 0.006(2) 0.0010(15) 0.000 0.0052(11)
O6 0.054(4) 0.046(4) 0.052(4) 0.000 0.000 0.019(3)
O2W 0.088(6) 0.125(8) 0.120(6) 0.000 0.000 0.058(6)
C19 0.061(7) 0.076(6) 0.049(6) 0.000 0.000 0.030(3)

loop_
_atom_type_symbol
_atom_type_description
_atom_type_scat_dispersion_real
_atom_type_scat_dispersion_imag
_atom_type_scat_source
C C 0.0033 0.0016 'International Tables Vol C Tables 4.2.6.8 and 6.1.1.4'
H H 0.0000 0.0000 'International Tables Vol C Tables 4.2.6.8 and 6.1.1.4'
N N 0.0061 0.0033 'International Tables Vol C Tables 4.2.6.8 and 6.1.1.4'
O O 0.0106 0.0060 'International Tables Vol C Tables 4.2.6.8 and 6.1.1.4'
Tm Tm -0.3139 5.2483 'International Tables Vol C Tables 4.2.6.8 and 6.1.1.4'

loop_
_geom_angle_atom_site_label_1
_geom_angle_atom_site_label_2
_geom_angle_atom_site_label_3
_geom_angle
_geom_angle_site_symmetry_1
_geom_angle_site_symmetry_3
_geom_angle_publ_flag
O1 Tm1 O1 86.6(2) 22_655 2_655 ?
O1 Tm1 C3 100.95(19) 2_655 14_666 ?
O1 Tm1 C3 101.0(2) 22_655 14_666 ?
O1 Tm1 O5 115.9(2) 2_655 10_666 ?
O1 Tm1 O5 81.7(2) 22_655 10_666 ?
O1 Tm1 O5 115.9(2) 22_655 14_666 ?
O1 Tm1 O5 81.7(2) 2_655 14_666 ?
O1 Tm1 O1W 79.72(12) 2_655 . ?
O1 Tm1 O1W 79.72(12) 22_655 . ?
O3 Tm1 O1 89.76(17) 24_765 22_655 ?
O3 Tm1 O1 89.76(17) . 2_655 ?
O3 Tm1 O1 162.04(15) . 22_655 ?
O3 Tm1 O1 162.04(15) 24_765 2_655 ?
O3 Tm1 O3 88.3(2) 24_765 . ?
O3 Tm1 C3 97.0(2) . 14_666 ?
O3 Tm1 C3 97.0(2) 24_765 14_666 ?
O3 Tm1 O5 115.5(2) 24_765 14_666 ?
O3 Tm1 O5 115.5(2) . 10_666 ?
O3 Tm1 O5 80.8(2) 24_765 10_666 ?
O3 Tm1 O5 80.8(2) . 14_666 ?
O3 Tm1 O1W 82.32(14) 24_765 . ?
O3 Tm1 O1W 82.32(14) . . ?
O5 Tm1 C3 25.18(18) 14_666 14_666 ?
O5 Tm1 C3 25.18(18) 10_666 14_666 ?
O5 Tm1 O5 50.2(4) 14_666 10_666 ?
O5 Tm1 O1W 154.89(18) 10_666 . ?
O5 Tm1 O1W 154.89(18) 14_666 . ?
O1W Tm1 C3 179.1(3) . 14_666 ?
O2 Tm2 Tm2 97.94(10) 17_657 9_766 ?
O2 Tm2 Tm2 97.94(10) 2_655 9_766 ?
O2 Tm2 O2 74.90(19) 17_657 2_655 ?
O2 Tm2 O6 141.48(10) 17_657 . ?
O2 Tm2 O6 141.48(10) 2_655 . ?
O2 Tm2 O2W 70.5(2) 17_657 . ?
O2 Tm2 O2W 70.5(2) 2_655 . ?
O4 Tm2 Tm2 121.44(12) 16_557 9_766 ?
O4 Tm2 Tm2 121.44(12) . 9_766 ?
O4 Tm2 O2 136.78(15) 16_557 2_655 ?
O4 Tm2 O2 82.16(16) . 2_655 ?
O4 Tm2 O2 82.15(16) 16_557 17_657 ?
O4 Tm2 O2 136.78(15) . 17_657 ?
O4 Tm2 O4 90.7(2) . 16_557 ?
O4 Tm2 O1W 147.82(15) . 16_557 ?
O4 Tm2 O1W 147.83(15) 16_557 . ?
O4 Tm2 O1W 92.31(14) . . ?
O4 Tm2 O1W 92.31(14) 16_557 16_557 ?
O4 Tm2 O6 74.55(16) . . ?
O4 Tm2 O6 74.55(16) 16_557 . ?
O4 Tm2 O2W 67.43(19) . . ?
O4 Tm2 O2W 67.43(19) 16_557 . ?
O1W Tm2 Tm2 34.56(8) . 9_766 ?
O1W Tm2 Tm2 34.56(8) 16_557 9_766 ?
O1W Tm2 O2 75.30(13) . 2_655 ?
O1W Tm2 O2 115.80(15) 16_557 2_655 ?
O1W Tm2 O2 75.31(13) 16_557 17_657 ?
O1W Tm2 O2 115.80(15) . 17_657 ?
O1W Tm2 O1W 69.01(15) 16_557 . ?
O1W Tm2 O6 75.44(16) . . ?
O1W Tm2 O6 75.44(16) 16_557 . ?
O1W Tm2 O2W 142.06(12) . . ?
O1W Tm2 O2W 142.06(12) 16_557 . ?
O6 Tm2 Tm2 70.20(15) . 9_766 ?
O6 Tm2 O2W 124.6(3) . . ?
O2W Tm2 Tm2 165.2(2) . 9_766 ?
C1 O1 Tm1 142.0(3) . 3_665 ?
C1 O2 Tm2 135.9(4) . 3_665 ?
C13 O3 Tm1 138.2(5) . . ?
C13 O4 Tm2 130.0(4) . . ?
C2 N1 C2 114.3(6) . 23 ?
O1 C1 C6 117.1(4) . . ?
O2 C1 O1 125.7(5) . . ?
O2 C1 C6 117.1(5) . . ?
N1 C2 C7 116.3(4) . . ?
N1 C2 C9 124.5(5) . . ?
C9 C2 C7 119.0(5) . . ?
C11 C3 Tm1 178.8(8) . 15_546 ?
O5 C3 Tm1 55.1(5) 23 15_546 ?
O5 C3 Tm1 55.1(5) . 15_546 ?
O5 C3 C11 125.0(5) 23 . ?
O5 C3 C11 125.0(5) . . ?
O5 C3 O5 109.6(9) . 23 ?
C9 C4 C9 116.9(7) . 23 ?
C9 C4 C8 121.4(5) . . ?
C9 C4 C8 121.6(5) 23 . ?
C6 C5 H5 119.3 . . ?
C6 C5 C10 121.4(5) . . ?
C10 C5 H5 119.3 . . ?
C5 C6 C1 118.7(5) . . ?
C5 C6 C7 118.3(5) . . ?
C7 C6 C1 122.7(5) . . ?
C6 C7 C2 123.8(5) . . ?
C12 C7 C2 116.5(5) . . ?
C12 C7 C6 119.6(5) . . ?
C2 C9 C4 119.8(5) . . ?
C2 C9 H9 120.1 . . ?
C4 C9 H9 120.1 . . ?
C5 C10 C13 121.7(5) . . ?
C14 C10 C5 119.0(5) . . ?
C14 C10 C13 119.2(5) . . ?
C15 C11 C3 120.0(4) . . ?
C15 C11 C3 120.0(4) 23 . ?
C15 C11 C15 96.7(2) 23 . ?
C15 C11 C18 51.73(12) . 23 ?
C15 C11 C18 120.0(2) 23 23 ?
C18 C11 C3 120.0(4) . . ?
C18 C11 C3 120.0(4) 23 . ?
C11 C15 H15 120.0 . . ?
C16 C15 C11 120.0 . . ?
C16 C15 H15 120.0 . . ?
C15 C16 H16 119.9 . . ?
C8 C16 C15 120.1 . . ?
C8 C16 H16 119.9 . . ?
C16 C8 C4 120.0(6) . . ?
C16 C8 C4 119.8(9) 23 . ?
C16 C8 C16 96.9(5) 23 . ?
C16 C8 C17 120.1(2) 23 23 ?
C16 C8 C17 51.8(3) . 23 ?
C17 C8 C4 120.0(6) . . ?
C17 C8 C4 120.2(9) 23 . ?
C17 C8 C17 96.9(5) . 23 ?
C8 C17 H17 120.1 . . ?
C8 C17 C18 119.8 . . ?
C18 C17 H17 120.1 . . ?
C11 C18 H18 120.0 . . ?
C17 C18 C11 120.0 . . ?
C17 C18 H18 120.0 . . ?
C7 C12 H12 119.7 . . ?
C14 C12 C7 120.6(6) . . ?
C14 C12 H12 119.7 . . ?
O3 C13 C10 117.0(6) . . ?
O4 C13 O3 124.9(6) . . ?
O4 C13 C10 118.1(5) . . ?
C10 C14 H14 119.5 . . ?
C12 C14 C10 120.9(6) . . ?
C12 C14 H14 119.5 . . ?
C3 O5 Tm1 99.7(5) . 15_546 ?
Tm1 O1W Tm2 123.60(8) . 9_766 ?
Tm1 O1W Tm2 123.60(8) . . ?
Tm2 O1W Tm2 110.88(15) . 9_766 ?
C19 O6 Tm2 138.6(8) . . ?
O6 C19 O6 122.3(15) 9_766 . ?
O6 C19 H19 118.8(7) 9_766 . ?
O6 C19 H19 118.8(7) . . ?

loop_
_geom_bond_atom_site_label_1
_geom_bond_atom_site_label_2
_geom_bond_distance
_geom_bond_site_symmetry_2
_geom_bond_publ_flag
Tm1 O1 2.228(4) 2_655 ?
Tm1 O1 2.228(4) 22_655 ?
Tm1 O3 2.202(4) . ?
Tm1 O3 2.202(4) 24_765 ?
Tm1 C3 2.755(8) 14_666 ?
Tm1 O5 2.292(6) 10_666 ?
Tm1 O5 2.292(6) 14_666 ?
Tm1 O1W 2.309(4) . ?
Tm2 Tm2 3.8084(10) 9_766 ?
Tm2 O2 2.323(4) 2_655 ?
Tm2 O2 2.323(4) 17_657 ?
Tm2 O4 2.273(4) 16_557 ?
Tm2 O4 2.272(4) . ?
Tm2 O1W 2.312(2) . ?
Tm2 O1W 2.312(2) 16_557 ?
Tm2 O6 2.326(6) . ?
Tm2 O2W 2.552(8) . ?
O1 C1 1.251(6) . ?
O2 C1 1.249(6) . ?
O3 C13 1.262(7) . ?
O4 C13 1.252(7) . ?
N1 C2 1.363(6) . ?
N1 C2 1.363(6) 23 ?
C1 C6 1.494(7) . ?
C2 C7 1.514(7) . ?
C2 C9 1.378(7) . ?
C3 C11 1.483(9) . ?
C3 O5 1.189(7) 23 ?
C3 O5 1.189(7) . ?
C4 C9 1.392(6) 23 ?
C4 C9 1.392(6) . ?
C4 C8 1.498(8) . ?
C5 H5 0.9300 . ?
C5 C6 1.387(7) . ?
C5 C10 1.390(7) . ?
C6 C7 1.428(7) . ?
C7 C12 1.374(8) . ?
C9 H9 0.9300 . ?
C10 C13 1.500(8) . ?
C10 C14 1.382(8) . ?
C11 C15 1.3899 . ?
C11 C15 1.390(6) 23 ?
C11 C18 1.390(6) 23 ?
C11 C18 1.3901 . ?
C15 H15 0.9300 . ?
C15 C16 1.3900 . ?
C16 H16 0.9300 . ?
C16 C8 1.3832 . ?
C8 C17 1.393(13) 23 ?
C8 C17 1.3960 . ?
C17 H17 0.9300 . ?
C17 C18 1.3900 . ?
C18 H18 0.9300 . ?
C12 H12 0.9300 . ?
C12 C14 1.380(8) . ?
C14 H14 0.9300 . ?
O6 C19 1.274(9) . ?
C19 H19 1.00(2) . ?

loop_
_smtbx_masks_void_nr
_smtbx_masks_void_average_x
_smtbx_masks_void_average_y
_smtbx_masks_void_average_z
_smtbx_masks_void_volume
_smtbx_masks_void_count_electrons
_smtbx_masks_void_content
1 -0.186 -0.408 -0.172 9378.7 1101.2 ?
